data_4309164
loop_
_publ_author_name
'Yingming Yao'
'Xiaoping Xu'
'Bao Liu'
'Yong Zhang'
'Qi Shen'
'Wing-Tak Wong'

_publ_contact_author_email yaoym@suda.edu.cn
_publ_contact_author_fax 86-512-65112371
_publ_contact_author_name 'Dr. Yingming Yao'
_publ_contact_author_phone 86-512-65112513
_publ_section_title
;
Carbon-Bridged Bis(phenolato)lanthanide Alkoxides: Syntheses, Structures,
and Their Application in the Controlled Polymerization of \e-Caprolactone
;
_journal_name_full 'Inorganic Chemistry'
_journal_page_first 5133
_journal_page_last 5140
_journal_paper_doi 10.1021/ic050022s
_journal_volume 44
_journal_year 2005
_chemical_formula_moiety 'C36 H51 Nd O4, C4 H8 O'
_chemical_formula_sum 'C40 H59 Nd O5'
_chemical_formula_weight 764.11
_chemical_name_systematic
; 
 ? 
;
_space_group_IT_number 14
_symmetry_cell_setting monoclinic
_symmetry_Int_Tables_number 14
_symmetry_space_group_name_Hall '-P 2ybc'
_symmetry_space_group_name_H-M 'P 1 21/c 1'
_atom_sites_solution_hydrogens geom
_atom_sites_solution_primary direct
_atom_sites_solution_secondary difmap
_audit_creation_method SHELXL-97
_cell_angle_alpha 90.00
_cell_angle_beta 90.7550(10)
_cell_angle_gamma 90.00
_cell_formula_units_Z 8
_cell_length_a 8.7082(3)
_cell_length_b 25.2377(10)
_cell_length_c 35.4858(14)
_cell_measurement_reflns_used 22796
_cell_measurement_temperature 193(2)
_cell_measurement_theta_max 25.3
_cell_measurement_theta_min 3.0
_cell_volume 7798.2(5)
_computing_cell_refinement CrystalClear
_computing_data_collection CrystalClear
_computing_data_reduction CrystalStructure
_computing_structure_refinement 'SHELXL-97 (Sheldrick, 1997)'
_computing_structure_solution 'SHELXS-97 (Sheldrick, 1990)'
_diffrn_ambient_temperature 193(2)
_diffrn_detector_area_resol_mean 7.31
_diffrn_measured_fraction_theta_full 0.994
_diffrn_measured_fraction_theta_max 0.994
_diffrn_measurement_device_type 'Rigaku Mercury'
_diffrn_measurement_method \w
_diffrn_radiation_monochromator graphite
_diffrn_radiation_source 'fine-focus sealed tube'
_diffrn_radiation_type MoK\a
_diffrn_radiation_wavelength 0.71070
_diffrn_reflns_av_R_equivalents 0.0354
_diffrn_reflns_av_sigmaI/netI 0.0349
_diffrn_reflns_limit_h_max 10
_diffrn_reflns_limit_h_min -10
_diffrn_reflns_limit_k_max 27
_diffrn_reflns_limit_k_min -30
_diffrn_reflns_limit_l_max 42
_diffrn_reflns_limit_l_min -42
_diffrn_reflns_number 66315
_diffrn_reflns_theta_full 25.35
_diffrn_reflns_theta_max 25.35
_diffrn_reflns_theta_min 3.03
_exptl_absorpt_coefficient_mu 1.371
_exptl_absorpt_correction_T_max 0.7257
_exptl_absorpt_correction_T_min 0.5591
_exptl_absorpt_correction_type multi-scan
_exptl_absorpt_process_details 'Jacobson, R. (1998) Private communication'
_exptl_crystal_colour blue
_exptl_crystal_density_diffrn 1.302
_exptl_crystal_density_method 'not measured'
_exptl_crystal_description block
_exptl_crystal_F_000 3192
_exptl_crystal_size_max 0.48
_exptl_crystal_size_mid 0.34
_exptl_crystal_size_min 0.25
_refine_diff_density_max 0.951
_refine_diff_density_min -0.717
_refine_diff_density_rms 0.081
_refine_ls_extinction_method none
_refine_ls_goodness_of_fit_ref 1.148
_refine_ls_hydrogen_treatment mixed
_refine_ls_matrix_type full
_refine_ls_number_parameters 846
_refine_ls_number_reflns 14215
_refine_ls_number_restraints 8
_refine_ls_restrained_S_all 1.281
_refine_ls_R_factor_all 0.0501
_refine_ls_R_factor_gt 0.0436
_refine_ls_shift/su_max 0.002
_refine_ls_shift/su_mean 0.000
_refine_ls_structure_factor_coef Fsqd
_refine_ls_weighting_details 'calc w=1/[\s^2^(Fo^2^)+(0.0296P)^2^+15.4273P] where P=(Fo^2^+2Fc^2^)/3'
_refine_ls_weighting_scheme calc
_refine_ls_wR_factor_gt 0.0914
_refine_ls_wR_factor_ref 0.0946
_reflns_number_gt 12919
_reflns_number_total 14215
_reflns_threshold_expression >2sigma(I)
_cod_data_source_file ic050022ssi20050107_125428_1.cif
_cod_data_source_block complexl
_cod_original_sg_symbol_Hall '-p 2ybc'
_cod_database_code 4309164

loop_
_symmetry_equiv_pos_as_xyz
'x, y, z'
'-x, y+1/2, -z+1/2'
'-x, -y, -z'
'x, -y-1/2, z-1/2'

loop_
_atom_site_label
_atom_site_type_symbol
_atom_site_fract_x
_atom_site_fract_y
_atom_site_fract_z
_atom_site_U_iso_or_equiv
_atom_site_adp_type
_atom_site_occupancy
_atom_site_symmetry_multiplicity
_atom_site_calc_flag
_atom_site_refinement_flags
_atom_site_disorder_assembly
_atom_site_disorder_group
Nd1 Nd 0.40374(3) 0.610161(9) 0.202770(7) 0.03022(7) Uani 1 1 d . . .
Nd2 Nd 0.75481(3) 0.681284(9) 0.474683(7) 0.02874(7) Uani 1 1 d . . .
O1 O 0.4739(4) 0.58659(13) 0.14691(9) 0.0390(8) Uani 1 1 d . . .
O2 O 0.4481(4) 0.69110(12) 0.18428(9) 0.0365(7) Uani 1 1 d . . .
O3 O 0.5554(4) 0.64050(14) 0.25818(10) 0.0485(9) Uani 1 1 d . . .
O4 O 0.5638(4) 0.53081(13) 0.22163(10) 0.0463(9) Uani 1 1 d . . .
O5 O 0.6566(4) 0.72116(12) 0.42622(9) 0.0356(7) Uani 1 1 d . . .
O6 O 0.7396(3) 0.60732(12) 0.44238(9) 0.0340(7) Uani 1 1 d . . .
O7 O 0.6221(4) 0.62514(12) 0.52319(10) 0.0434(8) Uani 1 1 d . . .
O8 O 0.5724(3) 0.74145(12) 0.50715(9) 0.0358(7) Uani 1 1 d . . .
O9 O 0.8750(15) 0.4549(4) 0.0715(4) 0.233(5) Uani 1 1 d D . .
O10 O 0.1109(10) 0.3133(3) 0.2415(3) 0.167(3) Uani 1 1 d D . .
C1 C 0.5588(5) 0.59264(17) 0.11633(13) 0.0337(10) Uani 1 1 d . . .
C2 C 0.5166(6) 0.56917(18) 0.08134(13) 0.0383(11) Uani 1 1 d . . .
C3 C 0.6169(6) 0.57453(19) 0.05147(14) 0.0425(12) Uani 1 1 d . . .
H3 H 0.5891 0.5588 0.0280 0.051 Uiso 1 1 calc R . .
C4 C 0.7557(6) 0.60158(19) 0.05390(14) 0.0418(12) Uani 1 1 d . . .
C5 C 0.7913(6) 0.62615(18) 0.08767(14) 0.0371(11) Uani 1 1 d . . .
H5 H 0.8844 0.6455 0.0899 0.045 Uiso 1 1 calc R . .
C6 C 0.6950(5) 0.62340(17) 0.11852(13) 0.0324(10) Uani 1 1 d . . .
C7 C 0.5307(5) 0.72678(16) 0.16573(12) 0.0288(9) Uani 1 1 d . . .
C8 C 0.4774(5) 0.77972(17) 0.16083(13) 0.0312(10) Uani 1 1 d . . .
C9 C 0.5746(5) 0.81582(17) 0.14378(13) 0.0340(10) Uani 1 1 d . . .
H9 H 0.5396 0.8512 0.1404 0.041 Uiso 1 1 calc R . .
C10 C 0.7210(5) 0.80279(18) 0.13139(13) 0.0350(10) Uani 1 1 d . . .
C11 C 0.7678(5) 0.75080(18) 0.13501(12) 0.0325(10) Uani 1 1 d . . .
H11 H 0.8659 0.7409 0.1260 0.039 Uiso 1 1 calc R . .
C12 C 0.6752(5) 0.71237(17) 0.15158(12) 0.0298(9) Uani 1 1 d . . .
C13 C 0.7347(5) 0.65570(17) 0.15333(13) 0.0329(10) Uani 1 1 d . . .
H13A H 0.8477 0.6565 0.1567 0.039 Uiso 1 1 calc R . .
H13B H 0.6911 0.6380 0.1757 0.039 Uiso 1 1 calc R . .
C14 C 0.3620(6) 0.5401(2) 0.07712(15) 0.0475(13) Uani 1 1 d . . .
C15 C 0.3375(8) 0.5182(3) 0.03717(18) 0.081(2) Uani 1 1 d . . .
H15A H 0.4208 0.4936 0.0312 0.121 Uiso 1 1 calc R . .
H15B H 0.3372 0.5476 0.0191 0.121 Uiso 1 1 calc R . .
H15C H 0.2390 0.4995 0.0357 0.121 Uiso 1 1 calc R . .
C16 C 0.2305(6) 0.5788(2) 0.08482(16) 0.0521(14) Uani 1 1 d . . .
H16A H 0.2298 0.6068 0.0657 0.078 Uiso 1 1 calc R . .
H16B H 0.2450 0.5946 0.1098 0.078 Uiso 1 1 calc R . .
H16C H 0.1325 0.5597 0.0839 0.078 Uiso 1 1 calc R . .
C17 C 0.3541(7) 0.4929(2) 0.10431(18) 0.0600(16) Uani 1 1 d . . .
H17A H 0.2583 0.4734 0.0999 0.090 Uiso 1 1 calc R . .
H17B H 0.3574 0.5059 0.1303 0.090 Uiso 1 1 calc R . .
H17C H 0.4417 0.4694 0.1001 0.090 Uiso 1 1 calc R . .
C18 C 0.8614(7) 0.6048(2) 0.02045(16) 0.0586(15) Uani 1 1 d . . .
H18A H 0.9384 0.6325 0.0249 0.088 Uiso 1 1 calc R . .
H18B H 0.8013 0.6134 -0.0023 0.088 Uiso 1 1 calc R . .
H18C H 0.9130 0.5707 0.0171 0.088 Uiso 1 1 calc R . .
C19 C 0.3173(6) 0.79558(19) 0.17463(16) 0.0427(12) Uani 1 1 d . . .
C20 C 0.2809(7) 0.8541(2) 0.1657(2) 0.0631(17) Uani 1 1 d . . .
H20A H 0.3552 0.8770 0.1789 0.095 Uiso 1 1 calc R . .
H20B H 0.1770 0.8626 0.1742 0.095 Uiso 1 1 calc R . .
H20C H 0.2873 0.8601 0.1385 0.095 Uiso 1 1 calc R . .
C21 C 0.3086(7) 0.7885(2) 0.21756(16) 0.0548(14) Uani 1 1 d . . .
H21A H 0.3271 0.7513 0.2240 0.082 Uiso 1 1 calc R . .
H21B H 0.2065 0.7990 0.2261 0.082 Uiso 1 1 calc R . .
H21C H 0.3866 0.8108 0.2299 0.082 Uiso 1 1 calc R . .
C22 C 0.1948(6) 0.7618(2) 0.15468(18) 0.0548(15) Uani 1 1 d . . .
H22A H 0.1957 0.7691 0.1276 0.082 Uiso 1 1 calc R . .
H22B H 0.0935 0.7703 0.1647 0.082 Uiso 1 1 calc R . .
H22C H 0.2169 0.7241 0.1590 0.082 Uiso 1 1 calc R . .
C23 C 0.8241(6) 0.8449(2) 0.11450(17) 0.0519(14) Uani 1 1 d . . .
H23A H 0.9319 0.8353 0.1189 0.078 Uiso 1 1 calc R . .
H23B H 0.8032 0.8791 0.1264 0.078 Uiso 1 1 calc R . .
H23C H 0.8037 0.8474 0.0873 0.078 Uiso 1 1 calc R . .
C24 C 0.0955(6) 0.5947(3) 0.19122(18) 0.0604(16) Uani 1 1 d . . .
H24A H 0.0410 0.5990 0.1664 0.073 Uiso 1 1 calc R . .
C25 C 0.1005(7) 0.6326(3) 0.2193(2) 0.0683(19) Uani 1 1 d . . .
H25A H 0.0515 0.6684 0.2179 0.082 Uiso 1 1 calc R . .
C26 C 0.1543(7) 0.6077(3) 0.25245(19) 0.0674(18) Uani 1 1 d . . .
H26A H 0.1530 0.6232 0.2784 0.081 Uiso 1 1 calc R . .
C27 C 0.1792(6) 0.5547(3) 0.24369(19) 0.0608(17) Uani 1 1 d . . .
H27A H 0.2002 0.5259 0.2624 0.073 Uiso 1 1 calc R . .
C28 C 0.1425(6) 0.5474(2) 0.2061(2) 0.0591(16) Uani 1 1 d . . .
H28A H 0.1299 0.5122 0.1935 0.071 Uiso 1 1 calc R . .
C29 C 0.6542(9) 0.6864(3) 0.25989(19) 0.076(2) Uani 1 1 d . . .
H29A H 0.7177 0.6884 0.2370 0.091 Uiso 1 1 calc R . .
H29B H 0.5923 0.7191 0.2617 0.091 Uiso 1 1 calc R . .
C30 C 0.7507(9) 0.6804(3) 0.2930(2) 0.090(3) Uani 1 1 d . . .
H30A H 0.8587 0.6752 0.2854 0.108 Uiso 1 1 calc R . .
H30B H 0.7453 0.7128 0.3086 0.108 Uiso 1 1 calc R . .
C31 C 0.7007(9) 0.6360(3) 0.3141(2) 0.089(3) Uani 1 1 d . . .
H31A H 0.6798 0.6465 0.3404 0.107 Uiso 1 1 calc R . .
H31B H 0.7803 0.6080 0.3143 0.107 Uiso 1 1 calc R . .
C32 C 0.5575(8) 0.6165(3) 0.29519(15) 0.0646(17) Uani 1 1 d . . .
H32A H 0.5587 0.5774 0.2932 0.078 Uiso 1 1 calc R . .
H32B H 0.4660 0.6273 0.3096 0.078 Uiso 1 1 calc R . .
C33 C 0.7276(7) 0.5321(3) 0.2199(3) 0.093(3) Uani 1 1 d . . .
H33A H 0.7699 0.5594 0.2373 0.111 Uiso 1 1 calc R . .
H33B H 0.7614 0.5401 0.1940 0.111 Uiso 1 1 calc R . .
C34 C 0.7788(9) 0.4787(3) 0.2315(4) 0.128(4) Uani 1 1 d . . .
H34A H 0.8704 0.4680 0.2172 0.154 Uiso 1 1 calc R . .
H34B H 0.8055 0.4783 0.2587 0.154 Uiso 1 1 calc R . .
C35 C 0.6519(8) 0.4429(3) 0.2237(3) 0.086(2) Uani 1 1 d . . .
H35A H 0.6289 0.4212 0.2462 0.103 Uiso 1 1 calc R . .
H35B H 0.6768 0.4189 0.2026 0.103 Uiso 1 1 calc R . .
C36 C 0.5188(8) 0.4774(2) 0.2136(2) 0.074(2) Uani 1 1 d . . .
H36A H 0.4921 0.4734 0.1865 0.089 Uiso 1 1 calc R . .
H36B H 0.4281 0.4675 0.2286 0.089 Uiso 1 1 calc R . .
C37 C 0.5478(5) 0.72704(17) 0.39934(12) 0.0315(10) Uani 1 1 d . . .
C38 C 0.5465(6) 0.77241(17) 0.37574(13) 0.0355(10) Uani 1 1 d . . .
C39 C 0.4279(6) 0.77633(19) 0.34911(14) 0.0418(12) Uani 1 1 d . . .
H39 H 0.4258 0.8063 0.3329 0.050 Uiso 1 1 calc R . .
C40 C 0.3131(6) 0.7387(2) 0.34506(14) 0.0416(12) Uani 1 1 d . . .
C41 C 0.3170(5) 0.69497(19) 0.36863(13) 0.0371(11) Uani 1 1 d . . .
H41 H 0.2385 0.6690 0.3664 0.045 Uiso 1 1 calc R . .
C42 C 0.4334(5) 0.68823(17) 0.39559(12) 0.0294(9) Uani 1 1 d . . .
C43 C 0.6706(5) 0.57907(16) 0.41519(12) 0.0272(9) Uani 1 1 d . . .
C44 C 0.7475(5) 0.53675(16) 0.39708(13) 0.0313(10) Uani 1 1 d . . .
C45 C 0.6671(5) 0.50727(17) 0.37037(13) 0.0333(10) Uani 1 1 d . . .
H45 H 0.7180 0.4786 0.3585 0.040 Uiso 1 1 calc R . .
C46 C 0.5149(5) 0.51779(17) 0.36023(13) 0.0335(10) Uani 1 1 d . . .
C47 C 0.4444(5) 0.56082(17) 0.37685(12) 0.0300(9) Uani 1 1 d . . .
H47 H 0.3423 0.5696 0.3694 0.036 Uiso 1 1 calc R . .
C48 C 0.5180(5) 0.59170(16) 0.40402(12) 0.0275(9) Uani 1 1 d . . .
C49 C 0.4326(5) 0.63893(17) 0.42012(12) 0.0295(9) Uani 1 1 d . . .
H49A H 0.3246 0.6284 0.4244 0.035 Uiso 1 1 calc R . .
H49B H 0.4788 0.6479 0.4449 0.035 Uiso 1 1 calc R . .
C50 C 0.6713(7) 0.81516(19) 0.37945(15) 0.0475(13) Uani 1 1 d . . .
C51 C 0.6456(9) 0.8608(2) 0.35121(17) 0.0662(18) Uani 1 1 d . . .
H51A H 0.7297 0.8864 0.3537 0.099 Uiso 1 1 calc R . .
H51B H 0.5479 0.8784 0.3565 0.099 Uiso 1 1 calc R . .
H51C H 0.6428 0.8466 0.3255 0.099 Uiso 1 1 calc R . .
C52 C 0.8290(7) 0.7905(2) 0.37214(18) 0.0605(16) Uani 1 1 d . . .
H52A H 0.8478 0.7617 0.3901 0.091 Uiso 1 1 calc R . .
H52B H 0.9088 0.8176 0.3752 0.091 Uiso 1 1 calc R . .
H52C H 0.8312 0.7764 0.3464 0.091 Uiso 1 1 calc R . .
C53 C 0.6705(8) 0.8399(2) 0.41911(16) 0.0564(15) Uani 1 1 d . . .
H53A H 0.6944 0.8126 0.4379 0.085 Uiso 1 1 calc R . .
H53B H 0.5688 0.8548 0.4240 0.085 Uiso 1 1 calc R . .
H53C H 0.7478 0.8681 0.4206 0.085 Uiso 1 1 calc R . .
C54 C 0.1856(7) 0.7455(3) 0.31586(17) 0.0639(17) Uani 1 1 d . . .
H54A H 0.1662 0.7833 0.3118 0.096 Uiso 1 1 calc R . .
H54B H 0.0919 0.7284 0.3248 0.096 Uiso 1 1 calc R . .
H54C H 0.2165 0.7291 0.2921 0.096 Uiso 1 1 calc R . .
C55 C 0.9187(5) 0.52613(19) 0.40543(15) 0.0422(12) Uani 1 1 d . . .
C56 C 0.9806(6) 0.4794(2) 0.3824(2) 0.070(2) Uani 1 1 d . . .
H56A H 0.9255 0.4470 0.3893 0.105 Uiso 1 1 calc R . .
H56B H 1.0904 0.4748 0.3879 0.105 Uiso 1 1 calc R . .
H56C H 0.9654 0.4865 0.3555 0.105 Uiso 1 1 calc R . .
C57 C 0.9481(6) 0.5140(2) 0.44726(17) 0.0550(15) Uani 1 1 d . . .
H57A H 0.9085 0.5431 0.4626 0.082 Uiso 1 1 calc R . .
H57B H 1.0588 0.5102 0.4519 0.082 Uiso 1 1 calc R . .
H57C H 0.8960 0.4810 0.4540 0.082 Uiso 1 1 calc R . .
C58 C 1.0105(6) 0.5756(2) 0.39398(18) 0.0539(15) Uani 1 1 d . . .
H58A H 1.0067 0.5795 0.3665 0.081 Uiso 1 1 calc R . .
H58B H 1.1175 0.5717 0.4024 0.081 Uiso 1 1 calc R . .
H58C H 0.9657 0.6070 0.4057 0.081 Uiso 1 1 calc R . .
C59 C 0.4294(6) 0.4836(2) 0.33194(15) 0.0476(13) Uani 1 1 d . . .
H59A H 0.4086 0.4488 0.3431 0.071 Uiso 1 1 calc R . .
H59B H 0.4921 0.4790 0.3094 0.071 Uiso 1 1 calc R . .
H59C H 0.3322 0.5007 0.3249 0.071 Uiso 1 1 calc R . .
C60 C 1.0554(6) 0.7078(3) 0.46086(17) 0.0545(15) Uani 1 1 d . . .
H60A H 1.1005 0.7125 0.4353 0.065 Uiso 1 1 calc R . .
C61 C 1.0693(5) 0.6621(2) 0.48317(16) 0.0496(14) Uani 1 1 d . . .
H61A H 1.1230 0.6288 0.4757 0.060 Uiso 1 1 calc R . .
C62 C 1.0263(6) 0.6750(3) 0.51944(17) 0.0556(15) Uani 1 1 d . . .
H62A H 1.0407 0.6519 0.5421 0.067 Uiso 1 1 calc R . .
C63 C 0.9848(6) 0.7283(3) 0.52016(18) 0.0590(17) Uani 1 1 d . . .
H63A H 0.9666 0.7497 0.5434 0.071 Uiso 1 1 calc R . .
C64 C 1.0041(6) 0.7489(2) 0.4839(2) 0.0596(16) Uani 1 1 d . . .
H64A H 1.0052 0.7874 0.4772 0.071 Uiso 1 1 calc R . .
C65 C 0.6732(9) 0.5706(2) 0.5281(2) 0.074(2) Uani 1 1 d . . .
H65A H 0.6805 0.5526 0.5034 0.089 Uiso 1 1 calc R . .
H65B H 0.7751 0.5695 0.5408 0.089 Uiso 1 1 calc R . .
C66 C 0.5588(13) 0.5455(4) 0.5511(4) 0.145(5) Uani 1 1 d . . .
H66A H 0.5385 0.5090 0.5421 0.174 Uiso 1 1 calc R . .
H66B H 0.5948 0.5437 0.5777 0.174 Uiso 1 1 calc R . .
C67 C 0.4225(10) 0.5768(4) 0.5482(4) 0.141(5) Uani 1 1 d . . .
H67A H 0.3676 0.5768 0.5725 0.169 Uiso 1 1 calc R . .
H67B H 0.3530 0.5624 0.5285 0.169 Uiso 1 1 calc R . .
C68 C 0.4703(6) 0.6305(3) 0.53851(19) 0.0610(16) Uani 1 1 d . . .
H68A H 0.3990 0.6462 0.5196 0.073 Uiso 1 1 calc R . .
H68B H 0.4726 0.6534 0.5612 0.073 Uiso 1 1 calc R . .
C69 C 0.5912(6) 0.7621(2) 0.54526(14) 0.0488(13) Uani 1 1 d . . .
H69A H 0.6728 0.7894 0.5462 0.059 Uiso 1 1 calc R . .
H69B H 0.6188 0.7333 0.5630 0.059 Uiso 1 1 calc R . .
C70 C 0.4384(7) 0.7859(3) 0.55529(16) 0.0588(16) Uani 1 1 d . . .
H70A H 0.4510 0.8154 0.5734 0.071 Uiso 1 1 calc R . .
H70B H 0.3690 0.7589 0.5661 0.071 Uiso 1 1 calc R . .
C71 C 0.3789(6) 0.8054(2) 0.51765(16) 0.0517(14) Uani 1 1 d . . .
H71A H 0.2657 0.8091 0.5176 0.062 Uiso 1 1 calc R . .
H71B H 0.4255 0.8398 0.5109 0.062 Uiso 1 1 calc R . .
C72 C 0.4286(6) 0.7624(2) 0.49126(15) 0.0436(12) Uani 1 1 d . . .
H72A H 0.3499 0.7341 0.4896 0.052 Uiso 1 1 calc R . .
H72B H 0.4452 0.7768 0.4657 0.052 Uiso 1 1 calc R . .
C73 C 0.8298(19) 0.4019(5) 0.0651(4) 0.187(6) Uani 1 1 d D . .
H73A H 0.9138 0.3815 0.0534 0.225 Uiso 1 1 calc R . .
H73B H 0.7381 0.4004 0.0484 0.225 Uiso 1 1 calc R . .
C74 C 0.7944(15) 0.3805(5) 0.1031(5) 0.197(9) Uani 1 1 d D . .
H74A H 0.8610 0.3497 0.1090 0.237 Uiso 1 1 calc R . .
H74B H 0.6859 0.3689 0.1040 0.237 Uiso 1 1 calc R . .
C75 C 0.8230(19) 0.4240(6) 0.1311(3) 0.182(7) Uani 1 1 d D . .
H75A H 0.7312 0.4294 0.1468 0.218 Uiso 1 1 calc R . .
H75B H 0.9109 0.4148 0.1478 0.218 Uiso 1 1 calc R . .
C76 C 0.8573(17) 0.4730(6) 0.1093(4) 0.167(6) Uani 1 1 d D . .
H76A H 0.7717 0.4987 0.1109 0.201 Uiso 1 1 calc R . .
H76B H 0.9527 0.4900 0.1187 0.201 Uiso 1 1 calc R . .
C77 C 0.2329(18) 0.3214(4) 0.2676(4) 0.202(8) Uani 1 1 d D . .
H77A H 0.3255 0.3022 0.2591 0.242 Uiso 1 1 calc R . .
H77B H 0.2043 0.3072 0.2926 0.242 Uiso 1 1 calc R . .
C78 C 0.2664(16) 0.3786(4) 0.2707(4) 0.171(6) Uani 1 1 d D . .
H78A H 0.2595 0.3905 0.2972 0.205 Uiso 1 1 calc R . .
H78B H 0.3709 0.3864 0.2615 0.205 Uiso 1 1 calc R . .
C79 C 0.1493(11) 0.4055(3) 0.2470(4) 0.128(4) Uani 1 1 d D . .
H79A H 0.1987 0.4245 0.2259 0.153 Uiso 1 1 calc R . .
H79B H 0.0914 0.4315 0.2621 0.153 Uiso 1 1 calc R . .
C80 C 0.0451(10) 0.3638(3) 0.2323(4) 0.129(4) Uani 1 1 d D . .
H80A H -0.0573 0.3673 0.2438 0.154 Uiso 1 1 calc R . .
H80B H 0.0329 0.3673 0.2046 0.154 Uiso 1 1 calc R . .

loop_
_atom_site_aniso_label
_atom_site_aniso_U_11
_atom_site_aniso_U_22
_atom_site_aniso_U_33
_atom_site_aniso_U_23
_atom_site_aniso_U_13
_atom_site_aniso_U_12
Nd1 0.03139(13) 0.02750(13) 0.03178(14) 0.00453(10) 0.00113(10) -0.00187(10)
Nd2 0.02569(13) 0.02941(13) 0.03102(13) -0.00344(10) -0.00281(9) 0.00018(10)
O1 0.0453(19) 0.0411(18) 0.0306(18) -0.0025(14) 0.0035(15) -0.0057(15)
O2 0.0388(18) 0.0294(16) 0.0416(19) 0.0109(14) 0.0055(15) 0.0000(14)
O3 0.061(2) 0.048(2) 0.037(2) 0.0080(16) -0.0082(17) -0.0190(18)
O4 0.044(2) 0.0372(19) 0.057(2) 0.0078(16) 0.0001(17) 0.0055(16)
O5 0.0381(18) 0.0330(17) 0.0357(18) 0.0005(14) -0.0053(14) -0.0020(14)
O6 0.0316(16) 0.0320(16) 0.0384(18) -0.0087(14) -0.0050(14) 0.0042(13)
O7 0.048(2) 0.0322(17) 0.051(2) 0.0057(15) 0.0108(17) 0.0006(15)
O8 0.0355(17) 0.0386(18) 0.0330(17) -0.0055(14) -0.0044(14) 0.0075(14)
O9 0.289(14) 0.145(9) 0.265(15) -0.028(9) -0.001(12) -0.022(9)
O10 0.153(7) 0.114(6) 0.233(10) 0.015(6) -0.028(7) 0.027(5)
C1 0.043(3) 0.027(2) 0.031(2) 0.0005(19) -0.001(2) 0.005(2)
C2 0.050(3) 0.030(2) 0.035(3) -0.002(2) -0.003(2) 0.001(2)
C3 0.058(3) 0.039(3) 0.031(3) -0.005(2) 0.003(2) 0.002(2)
C4 0.051(3) 0.036(3) 0.038(3) 0.001(2) 0.008(2) 0.004(2)
C5 0.037(3) 0.031(2) 0.043(3) 0.002(2) 0.001(2) 0.006(2)
C6 0.038(2) 0.026(2) 0.033(2) 0.0014(18) -0.004(2) 0.0086(19)
C7 0.032(2) 0.026(2) 0.028(2) 0.0025(18) -0.0054(18) -0.0043(18)
C8 0.034(2) 0.026(2) 0.033(2) 0.0023(18) -0.0039(19) 0.0005(19)
C9 0.044(3) 0.023(2) 0.034(3) 0.0041(19) -0.005(2) 0.000(2)
C10 0.041(3) 0.032(2) 0.032(2) 0.0016(19) -0.006(2) -0.011(2)
C11 0.029(2) 0.036(2) 0.033(2) -0.003(2) -0.0017(19) -0.0040(19)
C12 0.031(2) 0.031(2) 0.027(2) -0.0019(18) -0.0089(18) -0.0008(19)
C13 0.030(2) 0.033(2) 0.035(3) 0.0012(19) -0.005(2) 0.0046(19)
C14 0.059(3) 0.043(3) 0.040(3) -0.008(2) 0.002(2) -0.016(3)
C15 0.086(5) 0.102(5) 0.055(4) -0.028(4) -0.001(4) -0.044(4)
C16 0.048(3) 0.056(3) 0.053(3) 0.006(3) -0.007(3) -0.009(3)
C17 0.075(4) 0.039(3) 0.066(4) -0.003(3) 0.006(3) -0.017(3)
C18 0.066(4) 0.066(4) 0.044(3) -0.003(3) 0.016(3) -0.006(3)
C19 0.040(3) 0.031(2) 0.057(3) 0.006(2) 0.006(2) 0.006(2)
C20 0.056(4) 0.037(3) 0.098(5) 0.013(3) 0.015(3) 0.017(3)
C21 0.058(3) 0.052(3) 0.054(4) 0.001(3) 0.016(3) 0.010(3)
C22 0.031(3) 0.057(3) 0.076(4) 0.009(3) -0.005(3) 0.002(2)
C23 0.055(3) 0.041(3) 0.060(4) 0.009(3) 0.008(3) -0.013(3)
C24 0.031(3) 0.087(5) 0.063(4) 0.013(4) 0.000(3) 0.007(3)
C25 0.042(3) 0.055(4) 0.109(6) 0.017(4) 0.026(4) 0.012(3)
C26 0.045(3) 0.097(5) 0.061(4) -0.007(4) 0.023(3) -0.006(3)
C27 0.043(3) 0.065(4) 0.075(4) 0.028(3) 0.012(3) -0.006(3)
C28 0.034(3) 0.057(4) 0.086(5) -0.009(3) 0.002(3) -0.015(3)
C29 0.101(5) 0.060(4) 0.065(4) 0.014(3) -0.027(4) -0.039(4)
C30 0.092(5) 0.104(6) 0.074(5) 0.013(4) -0.032(4) -0.043(5)
C31 0.088(5) 0.117(6) 0.061(4) 0.033(4) -0.031(4) -0.039(5)
C32 0.078(4) 0.079(4) 0.036(3) 0.018(3) -0.007(3) -0.023(4)
C33 0.042(4) 0.057(4) 0.180(9) 0.019(5) 0.015(4) 0.007(3)
C34 0.055(4) 0.066(5) 0.263(13) 0.052(7) -0.014(6) 0.009(4)
C35 0.073(5) 0.048(4) 0.137(7) 0.014(4) 0.007(5) 0.014(3)
C36 0.078(4) 0.037(3) 0.106(6) -0.001(3) -0.024(4) 0.007(3)
C37 0.037(2) 0.029(2) 0.028(2) -0.0042(18) 0.0012(19) 0.0072(19)
C38 0.049(3) 0.027(2) 0.030(2) -0.0044(19) 0.001(2) 0.007(2)
C39 0.059(3) 0.033(3) 0.033(3) 0.006(2) 0.001(2) 0.012(2)
C40 0.048(3) 0.042(3) 0.034(3) -0.002(2) -0.005(2) 0.017(2)
C41 0.033(2) 0.041(3) 0.038(3) -0.007(2) -0.001(2) 0.008(2)
C42 0.031(2) 0.030(2) 0.028(2) -0.0051(18) 0.0007(18) 0.0041(18)
C43 0.025(2) 0.025(2) 0.032(2) 0.0008(18) 0.0009(18) -0.0023(17)
C44 0.027(2) 0.025(2) 0.043(3) -0.0019(19) 0.0045(19) 0.0014(18)
C45 0.035(2) 0.025(2) 0.041(3) -0.0060(19) 0.008(2) 0.0018(19)
C46 0.037(2) 0.026(2) 0.038(3) -0.0015(19) 0.001(2) -0.0050(19)
C47 0.026(2) 0.031(2) 0.033(2) 0.0043(19) -0.0007(18) -0.0030(18)
C48 0.028(2) 0.024(2) 0.030(2) 0.0046(18) 0.0037(18) -0.0023(17)
C49 0.026(2) 0.031(2) 0.031(2) -0.0019(19) 0.0012(18) 0.0009(18)
C50 0.070(4) 0.033(3) 0.040(3) 0.004(2) 0.001(3) -0.009(3)
C51 0.108(5) 0.041(3) 0.050(4) 0.009(3) 0.001(3) -0.013(3)
C52 0.062(4) 0.054(3) 0.066(4) -0.004(3) 0.012(3) -0.019(3)
C53 0.084(4) 0.036(3) 0.049(3) -0.008(2) 0.002(3) -0.010(3)
C54 0.059(4) 0.074(4) 0.058(4) 0.004(3) -0.020(3) 0.018(3)
C55 0.028(2) 0.039(3) 0.059(3) -0.017(2) 0.000(2) 0.004(2)
C56 0.041(3) 0.060(4) 0.108(6) -0.031(4) -0.007(3) 0.022(3)
C57 0.041(3) 0.046(3) 0.078(4) -0.001(3) -0.013(3) 0.013(2)
C58 0.031(3) 0.059(3) 0.072(4) -0.014(3) 0.011(3) -0.006(2)
C59 0.054(3) 0.037(3) 0.051(3) -0.010(2) -0.003(3) -0.004(2)
C60 0.031(3) 0.079(4) 0.053(3) -0.002(3) 0.002(2) -0.017(3)
C61 0.027(2) 0.065(4) 0.057(4) -0.013(3) -0.003(2) 0.004(2)
C62 0.032(3) 0.083(4) 0.052(3) -0.001(3) -0.013(2) -0.001(3)
C63 0.031(3) 0.081(4) 0.065(4) -0.035(3) -0.012(3) -0.004(3)
C64 0.038(3) 0.051(3) 0.090(5) -0.005(3) -0.012(3) -0.015(3)
C65 0.104(5) 0.040(3) 0.080(5) 0.021(3) 0.025(4) 0.017(3)
C66 0.165(10) 0.068(6) 0.204(12) 0.062(7) 0.062(9) -0.002(6)
C67 0.080(6) 0.095(7) 0.248(14) 0.089(8) 0.021(7) -0.021(5)
C68 0.045(3) 0.071(4) 0.067(4) 0.014(3) 0.016(3) -0.007(3)
C69 0.047(3) 0.058(3) 0.041(3) -0.019(3) -0.012(2) 0.007(3)
C70 0.063(4) 0.066(4) 0.047(3) -0.024(3) 0.003(3) 0.010(3)
C71 0.038(3) 0.050(3) 0.066(4) -0.017(3) -0.009(3) 0.011(2)
C72 0.037(3) 0.051(3) 0.043(3) -0.009(2) -0.007(2) 0.014(2)
C73 0.234(17) 0.101(9) 0.229(17) -0.022(10) 0.053(13) -0.048(10)
C74 0.104(9) 0.144(12) 0.34(2) 0.132(15) 0.052(12) 0.011(8)
C75 0.260(18) 0.209(15) 0.077(8) 0.060(9) 0.039(9) -0.053(14)
C76 0.193(14) 0.186(14) 0.123(11) -0.047(11) 0.015(10) -0.025(11)
C77 0.321(19) 0.089(7) 0.189(12) -0.001(7) -0.199(14) 0.008(9)
C78 0.223(14) 0.091(7) 0.194(12) 0.004(7) -0.133(11) -0.044(8)
C79 0.111(7) 0.041(4) 0.230(13) 0.012(6) -0.006(8) -0.003(4)
C80 0.085(6) 0.073(6) 0.227(13) 0.024(7) -0.026(7) 0.019(5)

loop_
_atom_type_symbol
_atom_type_description
_atom_type_scat_dispersion_real
_atom_type_scat_dispersion_imag
_atom_type_scat_source
C C 0.0033 0.0016 'International Tables Vol C Tables 4.2.6.8 and 6.1.1.4'
H H 0.0000 0.0000 'International Tables Vol C Tables 4.2.6.8 and 6.1.1.4'
Nd Nd -0.1943 3.0179 'International Tables Vol C Tables 4.2.6.8 and 6.1.1.4'
O O 0.0106 0.0060 'International Tables Vol C Tables 4.2.6.8 and 6.1.1.4'

loop_
_geom_angle_atom_site_label_1
_geom_angle_atom_site_label_2
_geom_angle_atom_site_label_3
_geom_angle
_geom_angle_site_symmetry_1
_geom_angle_site_symmetry_3
_geom_angle_publ_flag
O1 Nd1 O2 85.92(12) . . ?
O1 Nd1 O3 131.16(12) . . ?
O2 Nd1 O3 81.63(12) . . ?
O1 Nd1 O4 82.15(12) . . ?
O2 Nd1 O4 136.30(12) . . ?
O3 Nd1 O4 75.40(12) . . ?
O1 Nd1 C24 96.41(17) . . ?
O2 Nd1 C24 105.38(16) . . ?
O3 Nd1 C24 132.43(17) . . ?
O4 Nd1 C24 117.62(16) . . ?
O1 Nd1 C25 122.08(19) . . ?
O2 Nd1 C25 92.57(15) . . ?
O3 Nd1 C25 105.57(19) . . ?
O4 Nd1 C25 129.08(15) . . ?
C24 Nd1 C25 29.04(19) . . ?
O1 Nd1 C28 97.06(16) . . ?
O2 Nd1 C28 134.07(16) . . ?
O3 Nd1 C28 124.90(16) . . ?
O4 Nd1 C28 89.20(15) . . ?
C24 Nd1 C28 28.68(18) . . ?
C25 Nd1 C28 47.49(19) . . ?
O1 Nd1 C26 142.77(17) . . ?
O2 Nd1 C26 110.49(18) . . ?
O3 Nd1 C26 85.26(17) . . ?
O4 Nd1 C26 104.13(18) . . ?
C24 Nd1 C26 47.8(2) . . ?
C25 Nd1 C26 29.20(19) . . ?
C28 Nd1 C26 47.30(19) . . ?
O1 Nd1 C27 122.72(17) . . ?
O2 Nd1 C27 138.20(16) . . ?
O3 Nd1 C27 96.36(16) . . ?
O4 Nd1 C27 81.62(15) . . ?
C24 Nd1 C27 47.30(18) . . ?
C25 Nd1 C27 47.46(18) . . ?
C28 Nd1 C27 28.55(18) . . ?
C26 Nd1 C27 28.55(19) . . ?
O5 Nd2 O6 87.70(11) . . ?
O5 Nd2 O8 80.56(11) . . ?
O6 Nd2 O8 136.56(11) . . ?
O5 Nd2 O7 128.71(12) . . ?
O6 Nd2 O7 81.58(11) . . ?
O8 Nd2 O7 74.10(11) . . ?
O5 Nd2 C60 96.45(15) . . ?
O6 Nd2 C60 99.49(15) . . ?
O8 Nd2 C60 123.22(15) . . ?
O7 Nd2 C60 134.73(15) . . ?
O5 Nd2 C64 96.21(16) . . ?
O6 Nd2 C64 128.75(16) . . ?
O8 Nd2 C64 94.21(15) . . ?
O7 Nd2 C64 129.01(17) . . ?
C60 Nd2 C64 29.26(17) . . ?
O5 Nd2 C61 122.95(15) . . ?
O6 Nd2 C61 87.79(14) . . ?
O8 Nd2 C61 133.30(13) . . ?
O7 Nd2 C61 106.65(15) . . ?
C60 Nd2 C61 29.30(17) . . ?
C64 Nd2 C61 47.91(18) . . ?
O5 Nd2 C63 122.05(17) . . ?
O6 Nd2 C63 134.06(15) . . ?
O8 Nd2 C63 86.04(14) . . ?
O7 Nd2 C63 100.05(17) . . ?
C60 Nd2 C63 47.85(18) . . ?
C64 Nd2 C63 28.96(18) . . ?
C61 Nd2 C63 47.37(16) . . ?
O5 Nd2 C62 142.26(16) . . ?
O6 Nd2 C62 106.82(15) . . ?
O8 Nd2 C62 107.88(14) . . ?
O7 Nd2 C62 88.41(15) . . ?
C60 Nd2 C62 47.58(18) . . ?
C64 Nd2 C62 47.44(19) . . ?
C61 Nd2 C62 28.46(16) . . ?
C63 Nd2 C62 28.55(17) . . ?
C1 O1 Nd1 151.9(3) . . ?
C7 O2 Nd1 151.7(3) . . ?
C29 O3 C32 107.3(4) . . ?
C29 O3 Nd1 126.4(3) . . ?
C32 O3 Nd1 126.3(3) . . ?
C33 O4 C36 106.5(5) . . ?
C33 O4 Nd1 121.2(3) . . ?
C36 O4 Nd1 123.0(3) . . ?
C37 O5 Nd2 152.3(3) . . ?
C43 O6 Nd2 148.8(3) . . ?
C68 O7 C65 108.9(4) . . ?
C68 O7 Nd2 129.4(3) . . ?
C65 O7 Nd2 118.1(3) . . ?
C69 O8 C72 108.3(3) . . ?
C69 O8 Nd2 125.7(3) . . ?
C72 O8 Nd2 126.1(3) . . ?
C73 O9 C76 115.0(12) . . ?
C77 O10 C80 108.4(8) . . ?
O1 C1 C6 119.4(4) . . ?
O1 C1 C2 121.7(4) . . ?
C6 C1 C2 118.9(4) . . ?
C3 C2 C1 117.9(5) . . ?
C3 C2 C14 122.0(4) . . ?
C1 C2 C14 120.0(4) . . ?
C2 C3 C4 123.8(5) . . ?
C2 C3 H3 118.1 . . ?
C4 C3 H3 118.1 . . ?
C5 C4 C3 117.3(5) . . ?
C5 C4 C18 121.6(5) . . ?
C3 C4 C18 121.0(5) . . ?
C4 C5 C6 122.1(5) . . ?
C4 C5 H5 119.0 . . ?
C6 C5 H5 119.0 . . ?
C5 C6 C1 119.8(4) . . ?
C5 C6 C13 118.8(4) . . ?
C1 C6 C13 121.4(4) . . ?
O2 C7 C12 119.5(4) . . ?
O2 C7 C8 121.2(4) . . ?
C12 C7 C8 119.3(4) . . ?
C9 C8 C7 118.0(4) . . ?
C9 C8 C19 121.9(4) . . ?
C7 C8 C19 120.1(4) . . ?
C8 C9 C10 123.3(4) . . ?
C8 C9 H9 118.4 . . ?
C10 C9 H9 118.4 . . ?
C11 C10 C9 117.7(4) . . ?
C11 C10 C23 121.8(5) . . ?
C9 C10 C23 120.5(4) . . ?
C10 C11 C12 121.9(4) . . ?
C10 C11 H11 119.1 . . ?
C12 C11 H11 119.1 . . ?
C11 C12 C7 119.6(4) . . ?
C11 C12 C13 118.1(4) . . ?
C7 C12 C13 122.2(4) . . ?
C6 C13 C12 113.5(3) . . ?
C6 C13 H13A 108.9 . . ?
C12 C13 H13A 108.9 . . ?
C6 C13 H13B 108.9 . . ?
C12 C13 H13B 108.9 . . ?
H13A C13 H13B 107.7 . . ?
C16 C14 C15 107.4(5) . . ?
C16 C14 C17 110.0(5) . . ?
C15 C14 C17 107.2(5) . . ?
C16 C14 C2 109.5(4) . . ?
C15 C14 C2 111.8(5) . . ?
C17 C14 C2 110.8(5) . . ?
C14 C15 H15A 109.5 . . ?
C14 C15 H15B 109.5 . . ?
H15A C15 H15B 109.5 . . ?
C14 C15 H15C 109.5 . . ?
H15A C15 H15C 109.5 . . ?
H15B C15 H15C 109.5 . . ?
C14 C16 H16A 109.5 . . ?
C14 C16 H16B 109.5 . . ?
H16A C16 H16B 109.5 . . ?
C14 C16 H16C 109.5 . . ?
H16A C16 H16C 109.5 . . ?
H16B C16 H16C 109.5 . . ?
C14 C17 H17A 109.5 . . ?
C14 C17 H17B 109.5 . . ?
H17A C17 H17B 109.5 . . ?
C14 C17 H17C 109.5 . . ?
H17A C17 H17C 109.5 . . ?
H17B C17 H17C 109.5 . . ?
C4 C18 H18A 109.5 . . ?
C4 C18 H18B 109.5 . . ?
H18A C18 H18B 109.5 . . ?
C4 C18 H18C 109.5 . . ?
H18A C18 H18C 109.5 . . ?
H18B C18 H18C 109.5 . . ?
C22 C19 C8 109.7(4) . . ?
C22 C19 C21 110.5(5) . . ?
C8 C19 C21 110.0(4) . . ?
C22 C19 C20 107.4(5) . . ?
C8 C19 C20 111.7(4) . . ?
C21 C19 C20 107.5(5) . . ?
C19 C20 H20A 109.5 . . ?
C19 C20 H20B 109.5 . . ?
H20A C20 H20B 109.5 . . ?
C19 C20 H20C 109.5 . . ?
H20A C20 H20C 109.5 . . ?
H20B C20 H20C 109.5 . . ?
C19 C21 H21A 109.5 . . ?
C19 C21 H21B 109.5 . . ?
H21A C21 H21B 109.5 . . ?
C19 C21 H21C 109.5 . . ?
H21A C21 H21C 109.5 . . ?
H21B C21 H21C 109.5 . . ?
C19 C22 H22A 109.5 . . ?
C19 C22 H22B 109.5 . . ?
H22A C22 H22B 109.5 . . ?
C19 C22 H22C 109.5 . . ?
H22A C22 H22C 109.5 . . ?
H22B C22 H22C 109.5 . . ?
C10 C23 H23A 109.5 . . ?
C10 C23 H23B 109.5 . . ?
H23A C23 H23B 109.5 . . ?
C10 C23 H23C 109.5 . . ?
H23A C23 H23C 109.5 . . ?
H23B C23 H23C 109.5 . . ?
C28 C24 C25 108.7(6) . . ?
C28 C24 Nd1 77.2(3) . . ?
C25 C24 Nd1 76.8(3) . . ?
C28 C24 H24A 124.7 . . ?
C25 C24 H24A 124.7 . . ?
Nd1 C24 H24A 124.7 . . ?
C24 C25 C26 107.4(6) . . ?
C24 C25 Nd1 74.1(3) . . ?
C26 C25 Nd1 77.1(3) . . ?
C24 C25 H25A 125.6 . . ?
C26 C25 H25A 125.6 . . ?
Nd1 C25 H25A 125.6 . . ?
C27 C26 C25 107.1(6) . . ?
C27 C26 Nd1 76.0(3) . . ?
C25 C26 Nd1 73.7(3) . . ?
C27 C26 H26A 125.8 . . ?
C25 C26 H26A 125.8 . . ?
Nd1 C26 H26A 125.8 . . ?
C28 C27 C26 108.1(6) . . ?
C28 C27 Nd1 73.9(3) . . ?
C26 C27 Nd1 75.5(3) . . ?
C28 C27 H27A 125.5 . . ?
C26 C27 H27A 125.5 . . ?
Nd1 C27 H27A 125.5 . . ?
C24 C28 C27 108.6(6) . . ?
C24 C28 Nd1 74.1(3) . . ?
C27 C28 Nd1 77.6(3) . . ?
C24 C28 H28A 125.0 . . ?
C27 C28 H28A 125.0 . . ?
Nd1 C28 H28A 125.0 . . ?
C30 C29 O3 106.9(5) . . ?
C30 C29 H29A 110.3 . . ?
O3 C29 H29A 110.3 . . ?
C30 C29 H29B 110.3 . . ?
O3 C29 H29B 110.3 . . ?
H29A C29 H29B 108.6 . . ?
C31 C30 C29 109.4(6) . . ?
C31 C30 H30A 109.8 . . ?
C29 C30 H30A 109.8 . . ?
C31 C30 H30B 109.8 . . ?
C29 C30 H30B 109.8 . . ?
H30A C30 H30B 108.2 . . ?
C30 C31 C32 106.5(5) . . ?
C30 C31 H31A 110.4 . . ?
C32 C31 H31A 110.4 . . ?
C30 C31 H31B 110.4 . . ?
C32 C31 H31B 110.4 . . ?
H31A C31 H31B 108.6 . . ?
O3 C32 C31 105.7(5) . . ?
O3 C32 H32A 110.6 . . ?
C31 C32 H32A 110.6 . . ?
O3 C32 H32B 110.6 . . ?
C31 C32 H32B 110.6 . . ?
H32A C32 H32B 108.7 . . ?
O4 C33 C34 105.4(5) . . ?
O4 C33 H33A 110.7 . . ?
C34 C33 H33A 110.7 . . ?
O4 C33 H33B 110.7 . . ?
C34 C33 H33B 110.7 . . ?
H33A C33 H33B 108.8 . . ?
C35 C34 C33 106.8(6) . . ?
C35 C34 H34A 110.4 . . ?
C33 C34 H34A 110.4 . . ?
C35 C34 H34B 110.4 . . ?
C33 C34 H34B 110.4 . . ?
H34A C34 H34B 108.6 . . ?
C34 C35 C36 105.7(6) . . ?
C34 C35 H35A 110.6 . . ?
C36 C35 H35A 110.6 . . ?
C34 C35 H35B 110.6 . . ?
C36 C35 H35B 110.6 . . ?
H35A C35 H35B 108.7 . . ?
O4 C36 C35 106.9(5) . . ?
O4 C36 H36A 110.3 . . ?
C35 C36 H36A 110.3 . . ?
O4 C36 H36B 110.3 . . ?
C35 C36 H36B 110.3 . . ?
H36A C36 H36B 108.6 . . ?
O5 C37 C42 118.9(4) . . ?
O5 C37 C38 120.6(4) . . ?
C42 C37 C38 120.5(4) . . ?
C39 C38 C37 117.3(4) . . ?
C39 C38 C50 121.7(4) . . ?
C37 C38 C50 121.1(4) . . ?
C40 C39 C38 123.3(4) . . ?
C40 C39 H39 118.4 . . ?
C38 C39 H39 118.4 . . ?
C41 C40 C39 118.1(4) . . ?
C41 C40 C54 120.9(5) . . ?
C39 C40 C54 120.9(5) . . ?
C40 C41 C42 121.5(5) . . ?
C40 C41 H41 119.2 . . ?
C42 C41 H41 119.2 . . ?
C41 C42 C37 119.3(4) . . ?
C41 C42 C49 118.9(4) . . ?
C37 C42 C49 121.8(4) . . ?
O6 C43 C48 119.5(4) . . ?
O6 C43 C44 121.2(4) . . ?
C48 C43 C44 119.3(4) . . ?
C45 C44 C43 118.4(4) . . ?
C45 C44 C55 121.1(4) . . ?
C43 C44 C55 120.4(4) . . ?
C44 C45 C46 123.0(4) . . ?
C44 C45 H45 118.5 . . ?
C46 C45 H45 118.5 . . ?
C47 C46 C45 117.7(4) . . ?
C47 C46 C59 120.9(4) . . ?
C45 C46 C59 121.4(4) . . ?
C46 C47 C48 122.2(4) . . ?
C46 C47 H47 118.9 . . ?
C48 C47 H47 118.9 . . ?
C47 C48 C43 119.3(4) . . ?
C47 C48 C49 118.5(4) . . ?
C43 C48 C49 122.2(4) . . ?
C42 C49 C48 114.9(4) . . ?
C42 C49 H49A 108.5 . . ?
C48 C49 H49A 108.5 . . ?
C42 C49 H49B 108.5 . . ?
C48 C49 H49B 108.5 . . ?
H49A C49 H49B 107.5 . . ?
C52 C50 C38 109.5(4) . . ?
C52 C50 C53 109.5(5) . . ?
C38 C50 C53 110.6(4) . . ?
C52 C50 C51 108.4(5) . . ?
C38 C50 C51 111.9(5) . . ?
C53 C50 C51 106.8(4) . . ?
C50 C51 H51A 109.5 . . ?
C50 C51 H51B 109.5 . . ?
H51A C51 H51B 109.5 . . ?
C50 C51 H51C 109.5 . . ?
H51A C51 H51C 109.5 . . ?
H51B C51 H51C 109.5 . . ?
C50 C52 H52A 109.5 . . ?
C50 C52 H52B 109.5 . . ?
H52A C52 H52B 109.5 . . ?
C50 C52 H52C 109.5 . . ?
H52A C52 H52C 109.5 . . ?
H52B C52 H52C 109.5 . . ?
C50 C53 H53A 109.5 . . ?
C50 C53 H53B 109.5 . . ?
H53A C53 H53B 109.5 . . ?
C50 C53 H53C 109.5 . . ?
H53A C53 H53C 109.5 . . ?
H53B C53 H53C 109.5 . . ?
C40 C54 H54A 109.5 . . ?
C40 C54 H54B 109.5 . . ?
H54A C54 H54B 109.5 . . ?
C40 C54 H54C 109.5 . . ?
H54A C54 H54C 109.5 . . ?
H54B C54 H54C 109.5 . . ?
C57 C55 C56 107.8(5) . . ?
C57 C55 C58 109.6(4) . . ?
C56 C55 C58 107.2(5) . . ?
C57 C55 C44 111.7(4) . . ?
C56 C55 C44 112.2(4) . . ?
C58 C55 C44 108.2(4) . . ?
C55 C56 H56A 109.5 . . ?
C55 C56 H56B 109.5 . . ?
H56A C56 H56B 109.5 . . ?
C55 C56 H56C 109.5 . . ?
H56A C56 H56C 109.5 . . ?
H56B C56 H56C 109.5 . . ?
C55 C57 H57A 109.5 . . ?
C55 C57 H57B 109.5 . . ?
H57A C57 H57B 109.5 . . ?
C55 C57 H57C 109.5 . . ?
H57A C57 H57C 109.5 . . ?
H57B C57 H57C 109.5 . . ?
C55 C58 H58A 109.5 . . ?
C55 C58 H58B 109.5 . . ?
H58A C58 H58B 109.5 . . ?
C55 C58 H58C 109.5 . . ?
H58A C58 H58C 109.5 . . ?
H58B C58 H58C 109.5 . . ?
C46 C59 H59A 109.5 . . ?
C46 C59 H59B 109.5 . . ?
H59A C59 H59B 109.5 . . ?
C46 C59 H59C 109.5 . . ?
H59A C59 H59C 109.5 . . ?
H59B C59 H59C 109.5 . . ?
C64 C60 C61 107.8(5) . . ?
C64 C60 Nd2 76.4(3) . . ?
C61 C60 Nd2 77.0(3) . . ?
C64 C60 H60A 125.2 . . ?
C61 C60 H60A 125.2 . . ?
Nd2 C60 H60A 125.2 . . ?
C62 C61 C60 108.0(5) . . ?
C62 C61 Nd2 77.4(3) . . ?
C60 C61 Nd2 73.7(3) . . ?
C62 C61 H61A 125.3 . . ?
C60 C61 H61A 125.3 . . ?
Nd2 C61 H61A 125.3 . . ?
C61 C62 C63 108.5(6) . . ?
C61 C62 Nd2 74.1(3) . . ?
C63 C62 Nd2 75.1(3) . . ?
C61 C62 H62A 125.3 . . ?
C63 C62 H62A 125.3 . . ?
Nd2 C62 H62A 125.3 . . ?
C62 C63 C64 107.9(5) . . ?
C62 C63 Nd2 76.4(3) . . ?
C64 C63 Nd2 73.9(3) . . ?
C62 C63 H63A 125.5 . . ?
C64 C63 H63A 125.5 . . ?
Nd2 C63 H63A 125.5 . . ?
C60 C64 C63 107.8(6) . . ?
C60 C64 Nd2 74.4(3) . . ?
C63 C64 Nd2 77.2(3) . . ?
C60 C64 H64A 125.4 . . ?
C63 C64 H64A 125.4 . . ?
Nd2 C64 H64A 125.4 . . ?
C66 C65 O7 105.7(6) . . ?
C66 C65 H65A 110.6 . . ?
O7 C65 H65A 110.6 . . ?
C66 C65 H65B 110.6 . . ?
O7 C65 H65B 110.6 . . ?
H65A C65 H65B 108.7 . . ?
C67 C66 C65 107.2(7) . . ?
C67 C66 H66A 110.3 . . ?
C65 C66 H66A 110.3 . . ?
C67 C66 H66B 110.3 . . ?
C65 C66 H66B 110.3 . . ?
H66A C66 H66B 108.5 . . ?
C66 C67 C68 106.9(7) . . ?
C66 C67 H67A 110.3 . . ?
C68 C67 H67A 110.3 . . ?
C66 C67 H67B 110.3 . . ?
C68 C67 H67B 110.3 . . ?
H67A C67 H67B 108.6 . . ?
O7 C68 C67 105.5(6) . . ?
O7 C68 H68A 110.6 . . ?
C67 C68 H68A 110.6 . . ?
O7 C68 H68B 110.6 . . ?
C67 C68 H68B 110.6 . . ?
H68A C68 H68B 108.8 . . ?
O8 C69 C70 105.9(4) . . ?
O8 C69 H69A 110.6 . . ?
C70 C69 H69A 110.6 . . ?
O8 C69 H69B 110.6 . . ?
C70 C69 H69B 110.6 . . ?
H69A C69 H69B 108.7 . . ?
C69 C70 C71 102.4(4) . . ?
C69 C70 H70A 111.3 . . ?
C71 C70 H70A 111.3 . . ?
C69 C70 H70B 111.3 . . ?
C71 C70 H70B 111.3 . . ?
H70A C70 H70B 109.2 . . ?
C72 C71 C70 102.5(4) . . ?
C72 C71 H71A 111.3 . . ?
C70 C71 H71A 111.3 . . ?
C72 C71 H71B 111.3 . . ?
C70 C71 H71B 111.3 . . ?
H71A C71 H71B 109.2 . . ?
O8 C72 C71 105.8(4) . . ?
O8 C72 H72A 110.6 . . ?
C71 C72 H72A 110.6 . . ?
O8 C72 H72B 110.6 . . ?
C71 C72 H72B 110.6 . . ?
H72A C72 H72B 108.7 . . ?
O9 C73 C74 104.9(12) . . ?
O9 C73 H73A 110.8 . . ?
C74 C73 H73A 110.8 . . ?
O9 C73 H73B 110.8 . . ?
C74 C73 H73B 110.8 . . ?
H73A C73 H73B 108.8 . . ?
C73 C74 C75 107.5(10) . . ?
C73 C74 H74A 110.2 . . ?
C75 C74 H74A 110.2 . . ?
C73 C74 H74B 110.2 . . ?
C75 C74 H74B 110.2 . . ?
H74A C74 H74B 108.5 . . ?
C76 C75 C74 107.2(10) . . ?
C76 C75 H75A 110.3 . . ?
C74 C75 H75A 110.3 . . ?
C76 C75 H75B 110.3 . . ?
C74 C75 H75B 110.3 . . ?
H75A C75 H75B 108.5 . . ?
O9 C76 C75 104.3(11) . . ?
O9 C76 H76A 110.9 . . ?
C75 C76 H76A 110.9 . . ?
O9 C76 H76B 110.9 . . ?
C75 C76 H76B 110.9 . . ?
H76A C76 H76B 108.9 . . ?
O10 C77 C78 109.6(8) . . ?
O10 C77 H77A 109.8 . . ?
C78 C77 H77A 109.8 . . ?
O10 C77 H77B 109.8 . . ?
C78 C77 H77B 109.8 . . ?
H77A C77 H77B 108.2 . . ?
C79 C78 C77 105.8(7) . . ?
C79 C78 H78A 110.6 . . ?
C77 C78 H78A 110.6 . . ?
C79 C78 H78B 110.6 . . ?
C77 C78 H78B 110.6 . . ?
H78A C78 H78B 108.7 . . ?
C78 C79 C80 106.8(7) . . ?
C78 C79 H79A 110.4 . . ?
C80 C79 H79A 110.4 . . ?
C78 C79 H79B 110.4 . . ?
C80 C79 H79B 110.4 . . ?
H79A C79 H79B 108.6 . . ?
O10 C80 C79 108.1(7) . . ?
O10 C80 H80A 110.1 . . ?
C79 C80 H80A 110.1 . . ?
O10 C80 H80B 110.1 . . ?
C79 C80 H80B 110.1 . . ?
H80A C80 H80B 108.4 . . ?

loop_
_geom_bond_atom_site_label_1
_geom_bond_atom_site_label_2
_geom_bond_distance
_geom_bond_site_symmetry_2
_geom_bond_publ_flag
Nd1 O1 2.165(3) . ?
Nd1 O2 2.181(3) . ?
Nd1 O3 2.476(3) . ?
Nd1 O4 2.525(3) . ?
Nd1 C24 2.738(5) . ?
Nd1 C25 2.772(6) . ?
Nd1 C28 2.776(5) . ?
Nd1 C26 2.816(6) . ?
Nd1 C27 2.822(5) . ?
Nd2 O5 2.159(3) . ?
Nd2 O6 2.194(3) . ?
Nd2 O8 2.491(3) . ?
Nd2 O7 2.522(3) . ?
Nd2 C60 2.752(5) . ?
Nd2 C64 2.777(5) . ?
Nd2 C61 2.793(5) . ?
Nd2 C63 2.818(5) . ?
Nd2 C62 2.835(5) . ?
O1 C1 1.330(5) . ?
O2 C7 1.332(5) . ?
O3 C29 1.443(6) . ?
O3 C32 1.446(6) . ?
O4 C33 1.429(7) . ?
O4 C36 1.433(7) . ?
O5 C37 1.344(5) . ?
O6 C43 1.336(5) . ?
O7 C68 1.442(6) . ?
O7 C65 1.456(6) . ?
O8 C69 1.456(5) . ?
O8 C72 1.465(5) . ?
O9 C73 1.413(14) . ?
O9 C76 1.425(12) . ?
O10 C77 1.415(10) . ?
O10 C80 1.435(10) . ?
C1 C6 1.419(6) . ?
C1 C2 1.420(6) . ?
C2 C3 1.389(7) . ?
C2 C14 1.539(7) . ?
C3 C4 1.390(7) . ?
C3 H3 0.9500 . ?
C4 C5 1.381(7) . ?
C4 C18 1.514(7) . ?
C5 C6 1.389(7) . ?
C5 H5 0.9500 . ?
C6 C13 1.516(6) . ?
C7 C12 1.409(6) . ?
C7 C8 1.424(6) . ?
C8 C9 1.388(6) . ?
C8 C19 1.536(7) . ?
C9 C10 1.394(7) . ?
C9 H9 0.9500 . ?
C10 C11 1.379(6) . ?
C10 C23 1.519(6) . ?
C11 C12 1.397(6) . ?
C11 H11 0.9500 . ?
C12 C13 1.522(6) . ?
C13 H13A 0.9900 . ?
C13 H13B 0.9900 . ?
C14 C16 1.533(8) . ?
C14 C15 1.533(7) . ?
C14 C17 1.534(8) . ?
C15 H15A 0.9800 . ?
C15 H15B 0.9800 . ?
C15 H15C 0.9800 . ?
C16 H16A 0.9800 . ?
C16 H16B 0.9800 . ?
C16 H16C 0.9800 . ?
C17 H17A 0.9800 . ?
C17 H17B 0.9800 . ?
C17 H17C 0.9800 . ?
C18 H18A 0.9800 . ?
C18 H18B 0.9800 . ?
C18 H18C 0.9800 . ?
C19 C22 1.532(7) . ?
C19 C21 1.537(8) . ?
C19 C20 1.543(7) . ?
C20 H20A 0.9800 . ?
C20 H20B 0.9800 . ?
C20 H20C 0.9800 . ?
C21 H21A 0.9800 . ?
C21 H21B 0.9800 . ?
C21 H21C 0.9800 . ?
C22 H22A 0.9800 . ?
C22 H22B 0.9800 . ?
C22 H22C 0.9800 . ?
C23 H23A 0.9800 . ?
C23 H23B 0.9800 . ?
C23 H23C 0.9800 . ?
C24 C28 1.366(8) . ?
C24 C25 1.382(9) . ?
C24 H24A 1.0000 . ?
C25 C26 1.409(9) . ?
C25 H25A 1.0000 . ?
C26 C27 1.390(9) . ?
C26 H26A 1.0000 . ?
C27 C28 1.381(9) . ?
C27 H27A 1.0000 . ?
C28 H28A 1.0000 . ?
C29 C30 1.443(9) . ?
C29 H29A 0.9900 . ?
C29 H29B 0.9900 . ?
C30 C31 1.419(9) . ?
C30 H30A 0.9900 . ?
C30 H30B 0.9900 . ?
C31 C32 1.492(8) . ?
C31 H31A 0.9900 . ?
C31 H31B 0.9900 . ?
C32 H32A 0.9900 . ?
C32 H32B 0.9900 . ?
C33 C34 1.476(9) . ?
C33 H33A 0.9900 . ?
C33 H33B 0.9900 . ?
C34 C35 1.452(10) . ?
C34 H34A 0.9900 . ?
C34 H34B 0.9900 . ?
C35 C36 1.489(9) . ?
C35 H35A 0.9900 . ?
C35 H35B 0.9900 . ?
C36 H36A 0.9900 . ?
C36 H36B 0.9900 . ?
C37 C42 1.403(6) . ?
C37 C38 1.418(6) . ?
C38 C39 1.394(7) . ?
C38 C50 1.536(7) . ?
C39 C40 1.385(7) . ?
C39 H39 0.9500 . ?
C40 C41 1.385(7) . ?
C40 C54 1.518(7) . ?
C41 C42 1.395(6) . ?
C41 H41 0.9500 . ?
C42 C49 1.519(6) . ?
C43 C48 1.418(6) . ?
C43 C44 1.419(6) . ?
C44 C45 1.387(6) . ?
C44 C55 1.540(6) . ?
C45 C46 1.394(6) . ?
C45 H45 0.9500 . ?
C46 C47 1.383(6) . ?
C46 C59 1.513(6) . ?
C47 C48 1.390(6) . ?
C47 H47 0.9500 . ?
C48 C49 1.521(6) . ?
C49 H49A 0.9900 . ?
C49 H49B 0.9900 . ?
C50 C52 1.534(8) . ?
C50 C53 1.540(7) . ?
C50 C51 1.542(7) . ?
C51 H51A 0.9800 . ?
C51 H51B 0.9800 . ?
C51 H51C 0.9800 . ?
C52 H52A 0.9800 . ?
C52 H52B 0.9800 . ?
C52 H52C 0.9800 . ?
C53 H53A 0.9800 . ?
C53 H53B 0.9800 . ?
C53 H53C 0.9800 . ?
C54 H54A 0.9800 . ?
C54 H54B 0.9800 . ?
C54 H54C 0.9800 . ?
C55 C57 1.534(8) . ?
C55 C56 1.537(7) . ?
C55 C58 1.540(7) . ?
C56 H56A 0.9800 . ?
C56 H56B 0.9800 . ?
C56 H56C 0.9800 . ?
C57 H57A 0.9800 . ?
C57 H57B 0.9800 . ?
C57 H57C 0.9800 . ?
C58 H58A 0.9800 . ?
C58 H58B 0.9800 . ?
C58 H58C 0.9800 . ?
C59 H59A 0.9800 . ?
C59 H59B 0.9800 . ?
C59 H59C 0.9800 . ?
C60 C64 1.397(8) . ?
C60 C61 1.403(8) . ?
C60 H60A 1.0000 . ?
C61 C62 1.384(8) . ?
C61 H61A 1.0000 . ?
C62 C63 1.394(8) . ?
C62 H62A 1.0000 . ?
C63 C64 1.400(9) . ?
C63 H63A 1.0000 . ?
C64 H64A 1.0000 . ?
C65 C66 1.444(11) . ?
C65 H65A 0.9900 . ?
C65 H65B 0.9900 . ?
C66 C67 1.429(12) . ?
C66 H66A 0.9900 . ?
C66 H66B 0.9900 . ?
C67 C68 1.461(9) . ?
C67 H67A 0.9900 . ?
C67 H67B 0.9900 . ?
C68 H68A 0.9900 . ?
C68 H68B 0.9900 . ?
C69 C70 1.506(7) . ?
C69 H69A 0.9900 . ?
C69 H69B 0.9900 . ?
C70 C71 1.509(8) . ?
C70 H70A 0.9900 . ?
C70 H70B 0.9900 . ?
C71 C72 1.502(7) . ?
C71 H71A 0.9900 . ?
C71 H71B 0.9900 . ?
C72 H72A 0.9900 . ?
C72 H72B 0.9900 . ?
C73 C74 1.490(14) . ?
C73 H73A 0.9900 . ?
C73 H73B 0.9900 . ?
C74 C75 1.499(15) . ?
C74 H74A 0.9900 . ?
C74 H74B 0.9900 . ?
C75 C76 1.492(14) . ?
C75 H75A 0.9900 . ?
C75 H75B 0.9900 . ?
C76 H76A 0.9900 . ?
C76 H76B 0.9900 . ?
C77 C78 1.478(11) . ?
C77 H77A 0.9900 . ?
C77 H77B 0.9900 . ?
C78 C79 1.478(11) . ?
C78 H78A 0.9900 . ?
C78 H78B 0.9900 . ?
C79 C80 1.479(11) . ?
C79 H79A 0.9900 . ?
C79 H79B 0.9900 . ?
C80 H80A 0.9900 . ?
C80 H80B 0.9900 . ?
